data_2014072
loop_
_publ_author_name
'Low, John N.'
'Ferguson, George'
'Cobo, Justo'
'Nogueras, Manuel'
'Cruz, Silvia'
'Quiroga, Jairo'
'Glidewell, Christopher'

_publ_section_title
;
 Three hexahydropyridopyrimidine-spiro-cyclohexanetriones:
 supramolecular structures generated by O---H&#x00B7;&#x00B7;&#x00B7;O,
 N---H&#x00B7;&#x00B7;&#x00B7;O, C---H&#x00B7;&#x00B7;&#x00B7;O and
 C---H&#x00B7;&#x00B7;&#x00B7;\p hydrogen bonds, and \p--\p stacking
 interactions
;
_journal_issue 6
_journal_name_full 'Acta Crystallographica Section C'
_journal_page_first o438
_journal_page_last o443
_journal_paper_doi 10.1107/S0108270104009539
_journal_volume 60
_journal_year 2004
_chemical_formula_iupac 'C16 H21 N3 O4 S'
_chemical_formula_moiety 'C16 H21 N3 O4 S'
_chemical_formula_sum 'C16 H21 N3 O4 S'
_chemical_formula_weight 351.42
_chemical_name_systematic
;
8-Hydroxymethyl-4',4'-dimethyl-2-methylsulfanyl-3,4,5,6,7,8-
hexahydropyrido[2,3-d]pyrimidine-6-spiro-1'-cyclohexane-2',4,6'-trione
;
_space_group_IT_number 2
_symmetry_cell_setting triclinic
_symmetry_space_group_name_Hall '-P 1'
_symmetry_space_group_name_H-M 'P -1'
_atom_sites_solution_hydrogens geom
_atom_sites_solution_primary direct
_atom_sites_solution_secondary difmap
_cell_angle_alpha 109.2678(18)
_cell_angle_beta 99.8329(18)
_cell_angle_gamma 101.227(2)
_cell_formula_units_Z 2
_cell_length_a 6.6682(2)
_cell_length_b 11.0319(3)
_cell_length_c 12.3449(4)
_cell_measurement_reflns_used 3737
_cell_measurement_temperature 120(2)
_cell_measurement_theta_max 27.50
_cell_measurement_theta_min 3.19
_cell_volume 813.32(5)
_computing_cell_refinement 'DENZO--SMN (Otwinowski & Minor, 1997)'
_computing_data_collection 'KappaCCD Server Software (Nonius, 1997)'
_computing_data_reduction DENZO--SMN
_computing_molecular_graphics 'PLATON (Spek, 2003)'
_computing_publication_material 'SHELXL97 and PRPKAPPA (Ferguson, 1999)'
_computing_structure_refinement 'SHELXL97 (Sheldrick, 1997)'
_computing_structure_solution 'OSCAIL,(McArdle, 2003) and SHELXS97 (Sheldrick, 1997)'
_diffrn_ambient_temperature 120(2)
_diffrn_measured_fraction_theta_full 0.998
_diffrn_measured_fraction_theta_max 0.998
_diffrn_measurement_device_type 'Nonius KappaCCD'
_diffrn_measurement_method '\f scans, and \w scans with \k offsets'
_diffrn_radiation_monochromator graphite
_diffrn_radiation_source 'rotating anode'
_diffrn_radiation_type 'Mo K\a'
_diffrn_radiation_wavelength 0.71073
_diffrn_reflns_av_R_equivalents 0.0471
_diffrn_reflns_av_sigmaI/netI 0.0452
_diffrn_reflns_limit_h_max 8
_diffrn_reflns_limit_h_min -8
_diffrn_reflns_limit_k_max 14
_diffrn_reflns_limit_k_min -14
_diffrn_reflns_limit_l_max 16
_diffrn_reflns_limit_l_min -15
_diffrn_reflns_number 18379
_diffrn_reflns_theta_full 27.50
_diffrn_reflns_theta_max 27.50
_diffrn_reflns_theta_min 3.19
_diffrn_standards_decay_% negligible
_exptl_absorpt_coefficient_mu 0.226
_exptl_absorpt_correction_T_max 0.994
_exptl_absorpt_correction_T_min 0.976
_exptl_absorpt_correction_type multi-scan
_exptl_absorpt_process_details '(SORTAV; Blessing, 1995, 1997)'
_exptl_crystal_colour colourless
_exptl_crystal_density_diffrn 1.435
_exptl_crystal_density_method 'not measured'
_exptl_crystal_description plate
_exptl_crystal_F_000 372
_exptl_crystal_size_max 0.15
_exptl_crystal_size_mid 0.10
_exptl_crystal_size_min 0.03
_refine_diff_density_max 0.279
_refine_diff_density_min -0.407
_refine_ls_extinction_method none
_refine_ls_goodness_of_fit_ref 1.033
_refine_ls_hydrogen_treatment constr
_refine_ls_matrix_type full
_refine_ls_number_parameters 238
_refine_ls_number_reflns 3737
_refine_ls_number_restraints 4
_refine_ls_restrained_S_all 1.034
_refine_ls_R_factor_all 0.0883
_refine_ls_R_factor_gt 0.0514
_refine_ls_shift/su_max 0.000
_refine_ls_shift/su_mean 0.000
_refine_ls_structure_factor_coef Fsqd
_refine_ls_weighting_details 'w=1/[\s^2^(Fo^2^)+(0.0660P)^2^+0.2491P] where P=(Fo^2^+2Fc^2^)/3'
_refine_ls_weighting_scheme calc
_refine_ls_wR_factor_gt 0.1227
_refine_ls_wR_factor_ref 0.1400
_reflns_number_gt 2502
_reflns_number_total 3737
_reflns_threshold_expression I>2\s(I)
_cod_data_source_file sk1722.cif
_cod_data_source_block II
_cod_depositor_comments
;
The following automatic conversions were performed:

'_exptl_absorpt_correction_type' value 'Multi-scan' changed to
'multi-scan' according to
/home/saulius/struct/CIF-dictionaries/cif_core.dic dictionary named
'cif_core.dic' version 2.4.1 from 2010-06-29.

Automatic conversion script
Id: cif_fix_values 1715 2011-07-08 13:25:40Z adriana 
;
_cod_database_code 2014072
_cod_database_fobs_code 2014072

loop_
_symmetry_equiv_pos_as_xyz
'x, y, z'
'-x, -y, -z'

loop_
_atom_site_label
_atom_site_fract_x
_atom_site_fract_y
_atom_site_fract_z
_atom_site_U_iso_or_equiv
_atom_site_adp_type
_atom_site_calc_flag
_atom_site_refinement_flags
_atom_site_occupancy
_atom_site_disorder_assembly
_atom_site_disorder_group
_atom_site_type_symbol
S2 0.73487(11) 0.77931(5) 0.56516(5) 0.0559(2) Uani d . 1 . . S
O4 0.8658(3) 0.35113(16) 0.36896(15) 0.0701(6) Uani d . 1 . . O
O8A 0.0777(5) 0.5505(3) 0.0734(3) 0.0474(8) Uani d PD 0.50 A -1 O
O8B 0.1860(5) 0.6134(4) 0.1656(3) 0.0500(8) Uani d PD 0.50 A -2 O
O61 0.6178(2) 0.37648(14) 0.03689(14) 0.0461(4) Uani d . 1 . . O
O65 0.2484(2) -0.00235(13) 0.00947(12) 0.0382(4) Uani d . 1 . . O
N1 0.4772(3) 0.59074(17) 0.36624(16) 0.0460(5) Uani d . 1 . . N
N3 0.7797(4) 0.54542(17) 0.45024(15) 0.0522(6) Uani d . 1 . . N
N8 0.2429(3) 0.43269(17) 0.19453(17) 0.0472(5) Uani d D 1 . . N
C2 0.6503(4) 0.6233(2) 0.44750(18) 0.0431(6) Uani d . 1 . . C
C4 0.7391(4) 0.4187(2) 0.36314(19) 0.0491(6) Uani d . 1 A . C
C4A 0.5490(3) 0.37791(19) 0.27379(17) 0.0393(5) Uani d . 1 . . C
C5 0.4922(3) 0.24252(19) 0.17519(17) 0.0374(5) Uani d . 1 A . C
C6 0.3324(3) 0.23534(18) 0.06839(16) 0.0325(5) Uani d . 1 . . C
C7 0.1552(3) 0.29491(19) 0.11179(18) 0.0393(5) Uani d . 1 A . C
C8A 0.4264(3) 0.4653(2) 0.27876(18) 0.0405(5) Uani d . 1 A . C
C21 0.5183(5) 0.8446(2) 0.5328(2) 0.0681(8) Uani d . 1 . . C
C61 0.4339(3) 0.31261(18) -0.00039(18) 0.0342(5) Uani d . 1 . . C
C62 0.3010(3) 0.29784(19) -0.11717(18) 0.0369(5) Uani d . 1 . . C
C63 0.2179(4) 0.1500(2) -0.19984(18) 0.0427(6) Uani d . 1 . . C
C64 0.0954(4) 0.0723(2) -0.13757(17) 0.0414(5) Uani d . 1 . . C
C65 0.2261(3) 0.09007(19) -0.01856(17) 0.0338(5) Uani d . 1 . . C
C81A 0.117(2) 0.5262(14) 0.1814(11) 0.0454(15) Uani d PD 0.50 A -1 C
C81B 0.106(2) 0.5204(14) 0.2135(11) 0.0454(15) Uani d PD 0.50 A -2 C
C631 0.4024(5) 0.0939(2) -0.2260(2) 0.0611(8) Uani d . 1 . . C
C632 0.0690(5) 0.1399(2) -0.3135(2) 0.0606(8) Uani d . 1 . . C
H3 0.8944 0.5750 0.5090 0.063 Uiso calc R 1 . . H
H5A 0.4327 0.1731 0.2040 0.045 Uiso calc R 1 . . H
H5B 0.6214 0.2246 0.1516 0.045 Uiso calc R 1 . . H
H7A 0.0497 0.2911 0.0429 0.047 Uiso calc R 1 . . H
H7B 0.0825 0.2414 0.1513 0.047 Uiso calc R 1 . . H
H8A 0.1924 0.5880 0.0643 0.057 Uiso calc PR 0.50 A -1 H
H8B 0.2429 0.5775 0.1123 0.060 Uiso calc PR 0.50 A -2 H
H21A 0.4913 0.8373 0.4500 0.102 Uiso calc R 1 . . H
H21B 0.5519 0.9385 0.5852 0.102 Uiso calc R 1 . . H
H21C 0.3922 0.7940 0.5452 0.102 Uiso calc R 1 . . H
H62A 0.3862 0.3478 -0.1548 0.044 Uiso calc R 1 . . H
H62B 0.1803 0.3358 -0.1042 0.044 Uiso calc R 1 . . H
H63A 0.0162 0.0463 -0.3680 0.091 Uiso calc R 1 . . H
H63B 0.1458 0.1922 -0.3514 0.091 Uiso calc R 1 . . H
H63C -0.0503 0.1745 -0.2939 0.091 Uiso calc R 1 . . H
H63D 0.4905 0.0976 -0.1521 0.092 Uiso calc R 1 . . H
H63E 0.4871 0.1468 -0.2606 0.092 Uiso calc R 1 . . H
H63F 0.3489 0.0011 -0.2820 0.092 Uiso calc R 1 . . H
H64A -0.0325 0.1029 -0.1270 0.050 Uiso calc R 1 . . H
H64B 0.0489 -0.0237 -0.1887 0.050 Uiso calc R 1 . . H
H81A -0.0222 0.4938 0.1949 0.054 Uiso calc PR 0.50 A -1 H
H81B 0.1877 0.6134 0.2467 0.054 Uiso calc PR 0.50 A -1 H
H81C -0.0428 0.4713 0.1713 0.054 Uiso calc PR 0.50 A -2 H
H81D 0.1163 0.5646 0.2990 0.054 Uiso calc PR 0.50 A -2 H

loop_
_atom_site_aniso_label
_atom_site_aniso_U_11
_atom_site_aniso_U_22
_atom_site_aniso_U_33
_atom_site_aniso_U_12
_atom_site_aniso_U_13
_atom_site_aniso_U_23
S2 0.0910(5) 0.0289(3) 0.0278(3) -0.0058(3) 0.0162(3) -0.0023(2)
O4 0.1007(15) 0.0337(9) 0.0459(10) 0.0158(10) -0.0274(10) 0.0014(8)
O8A 0.0405(18) 0.053(2) 0.050(2) 0.0121(15) 0.0125(16) 0.0217(17)
O8B 0.0458(19) 0.052(2) 0.049(2) 0.0127(16) 0.0105(17) 0.0153(17)
O61 0.0399(9) 0.0370(8) 0.0523(9) -0.0035(7) 0.0111(7) 0.0135(7)
O65 0.0424(8) 0.0238(7) 0.0403(8) 0.0019(6) 0.0094(6) 0.0064(6)
N1 0.0558(12) 0.0291(9) 0.0366(10) -0.0028(8) 0.0171(9) -0.0030(8)
N3 0.0835(15) 0.0260(9) 0.0257(9) -0.0010(10) -0.0074(9) 0.0025(7)
N8 0.0381(10) 0.0312(9) 0.0515(11) 0.0037(8) 0.0110(9) -0.0074(8)
C2 0.0669(15) 0.0244(10) 0.0259(10) -0.0048(10) 0.0126(11) 0.0033(8)
C4 0.0777(17) 0.0262(11) 0.0285(11) 0.0008(11) -0.0020(11) 0.0069(9)
C4A 0.0529(13) 0.0263(10) 0.0270(10) -0.0017(9) 0.0091(9) 0.0029(8)
C5 0.0474(12) 0.0257(10) 0.0285(10) 0.0003(9) 0.0057(9) 0.0042(8)
C6 0.0375(11) 0.0226(9) 0.0281(10) -0.0009(8) 0.0084(8) 0.0026(8)
C7 0.0401(12) 0.0291(10) 0.0347(11) -0.0021(9) 0.0117(9) -0.0002(9)
C8A 0.0491(13) 0.0275(10) 0.0313(11) -0.0034(9) 0.0142(10) -0.0004(8)
C21 0.099(2) 0.0377(13) 0.0507(15) 0.0092(14) 0.0320(15) -0.0057(11)
C61 0.0409(12) 0.0189(9) 0.0384(11) 0.0032(8) 0.0149(9) 0.0054(8)
C62 0.0459(12) 0.0252(10) 0.0361(11) 0.0023(9) 0.0139(9) 0.0095(8)
C63 0.0663(15) 0.0267(10) 0.0290(10) 0.0023(10) 0.0178(10) 0.0057(8)
C64 0.0556(14) 0.0267(10) 0.0272(10) -0.0070(9) 0.0069(9) 0.0038(8)
C65 0.0379(11) 0.0248(10) 0.0309(10) -0.0023(8) 0.0146(9) 0.0039(8)
C81A 0.0417(18) 0.0393(16) 0.045(6) 0.0019(15) 0.029(4) -0.001(3)
C81B 0.0417(18) 0.0393(16) 0.045(6) 0.0019(15) 0.029(4) -0.001(3)
C631 0.095(2) 0.0367(12) 0.0580(16) 0.0164(13) 0.0463(15) 0.0136(12)
C632 0.096(2) 0.0394(13) 0.0308(12) -0.0069(13) 0.0099(12) 0.0104(10)

loop_
_atom_type_symbol
_atom_type_description
_atom_type_scat_dispersion_real
_atom_type_scat_dispersion_imag
_atom_type_scat_source
C C 0.0033 0.0016 'International Tables Vol C Tables 4.2.6.8 and 6.1.1.4'
H H 0.0000 0.0000 'International Tables Vol C Tables 4.2.6.8 and 6.1.1.4'
N N 0.0061 0.0033 'International Tables Vol C Tables 4.2.6.8 and 6.1.1.4'
O O 0.0106 0.0060 'International Tables Vol C Tables 4.2.6.8 and 6.1.1.4'
S S 0.1246 0.1234 'International Tables Vol C Tables 4.2.6.8 and 6.1.1.4'

loop_
_geom_angle_atom_site_label_1
_geom_angle_atom_site_label_2
_geom_angle_atom_site_label_3
_geom_angle
_geom_angle_publ_flag
C2 N1 C8A 115.9(2) no
N1 C2 N3 124.60(19) y
N1 C2 S2 121.14(19) y
N3 C2 S2 114.25(17) y
C2 S2 C21 99.74(12) y
S2 C21 H21A 109.5 no
S2 C21 H21B 109.5 no
H21A C21 H21B 109.5 no
S2 C21 H21C 109.5 no
H21A C21 H21C 109.5 no
H21B C21 H21C 109.5 no
C2 N3 C4 122.2(2) no
C2 N3 H3 118.9 no
C4 N3 H3 118.9 no
O4 C4 N3 119.6(2) no
O4 C4 C4A 125.2(2) no
N3 C4 C4A 115.1(2) no
C5 C6 C61 111.79(16) no
C5 C6 C65 111.91(17) no
C61 C6 C65 107.97(15) no
C5 C6 C7 108.64(16) no
C61 C6 C7 109.28(17) no
C65 C6 C7 107.13(15) no
O61 C61 C62 122.43(19) no
O61 C61 C6 120.23(19) no
C62 C61 C6 117.22(16) no
C61 C62 C63 110.53(17) no
C61 C62 H62A 109.5 no
C63 C62 H62A 109.5 no
C61 C62 H62B 109.5 no
C63 C62 H62B 109.5 no
H62A C62 H62B 108.1 no
C631 C63 C632 111.5(2) no
C631 C63 C62 109.62(19) no
C632 C63 C62 108.29(19) no
C631 C63 C64 108.88(19) no
C632 C63 C64 109.54(18) no
C62 C63 C64 108.98(16) no
C63 C631 H63D 109.5 no
C63 C631 H63E 109.5 no
H63D C631 H63E 109.5 no
C63 C631 H63F 109.5 no
H63D C631 H63F 109.5 no
H63E C631 H63F 109.5 no
C63 C632 H63A 109.5 no
C63 C632 H63B 109.5 no
H63A C632 H63B 109.5 no
C63 C632 H63C 109.5 no
H63A C632 H63C 109.5 no
H63B C632 H63C 109.5 no
C65 C64 C63 112.38(17) no
C65 C64 H64A 109.1 no
C63 C64 H64A 109.1 no
C65 C64 H64B 109.1 no
C63 C64 H64B 109.1 no
H64A C64 H64B 107.9 no
O65 C65 C64 122.99(17) no
O65 C65 C6 120.79(18) no
C64 C65 C6 116.22(18) no
N8 C7 C6 110.54(16) no
N8 C7 H7A 109.5 no
C6 C7 H7A 109.5 no
N8 C7 H7B 109.5 no
C6 C7 H7B 109.5 no
H7A C7 H7B 108.1 no
C8A N8 C81B 118.4(7) no
C8A N8 C7 119.01(19) no
C81B N8 C7 119.2(7) no
C8A N8 C81A 125.2(7) no
C7 N8 C81A 115.8(7) no
O8A C81A N8 120.5(6) no
O8A C81A H81A 107.2 no
N8 C81A H81A 107.2 no
O8A C81A H81B 107.2 no
N8 C81A H81B 107.2 no
H81A C81A H81B 106.8 no
O8B C81B N8 102.7(6) no
O8B C81B H81C 111.2 no
N8 C81B H81C 111.2 no
O8B C81B H81D 111.2 no
N8 C81B H81D 111.2 no
H81C C81B H81D 109.1 no
C81B O8B H8B 109.5 no
C8A C4A C4 118.29(19) no
C8A C4A C5 122.70(19) no
C4 C4A C5 119.0(2) no
C4A C5 C6 111.07(18) no
C4A C5 H5A 109.4 no
C6 C5 H5A 109.4 no
C4A C5 H5B 109.4 no
C6 C5 H5B 109.4 no
H5A C5 H5B 108.0 no
N8 C8A C4A 121.15(18) no
N8 C8A N1 115.0(2) no
C4A C8A N1 123.9(2) no

loop_
_geom_bond_atom_site_label_1
_geom_bond_atom_site_label_2
_geom_bond_site_symmetry_2
_geom_bond_distance
_geom_bond_publ_flag
N1 C2 . 1.294(3) y
C2 N3 . 1.334(3) y
N3 C4 . 1.395(3) y
C4 C4A . 1.414(3) y
C4A C8A . 1.374(3) y
C8A N1 . 1.379(3) y
C4 O4 . 1.239(3) y
C8A N8 . 1.362(3) y
C7 N8 . 1.456(2) y
C2 S2 . 1.756(2) y
S2 C21 . 1.779(3) y
C61 O61 . 1.212(2) y
C65 O65 . 1.206(2) y
C21 H21A . 0.98 no
C21 H21B . 0.98 no
C21 H21C . 0.98 no
N3 H3 . 0.88 no
C6 C5 . 1.516(3) no
C6 C61 . 1.535(3) no
C6 C65 . 1.544(2) no
C6 C7 . 1.550(3) no
C61 C62 . 1.498(3) no
C62 C63 . 1.538(3) no
C62 H62A . 0.99 no
C62 H62B . 0.99 no
C63 C631 . 1.517(4) no
C63 C632 . 1.531(3) no
C63 C64 . 1.540(3) no
C631 H63D . 0.98 no
C631 H63E . 0.98 no
C631 H63F . 0.98 no
C632 H63A . 0.98 no
C632 H63B . 0.98 no
C632 H63C . 0.98 no
C64 C65 . 1.504(3) no
C64 H64A . 0.99 no
C64 H64B . 0.99 no
C7 H7A . 0.99 no
C7 H7B . 0.99 no
N8 C81B . 1.445(8) no
N8 C81A . 1.482(7) no
C81A O8A . 1.436(8) no
C81A H81A . 0.99 no
C81A H81B . 0.99 no
O8A H8A . 0.84 no
C81B O8B . 1.407(9) no
C81B H81C . 0.99 no
C81B H81D . 0.99 no
O8B H8B . 0.84 no
C4A C5 . 1.509(3) no
C5 H5A . 0.99 no
C5 H5B . 0.99 no

loop_
_geom_hbond_atom_site_label_D
_geom_hbond_atom_site_label_H
_geom_hbond_atom_site_label_A
_geom_hbond_site_symmetry_A
_geom_hbond_distance_DH
_geom_hbond_distance_HA
_geom_hbond_distance_DA
_geom_hbond_angle_DHA
_geom_hbond_publ_flag
N3 H3 O4 2_766 0.88 1.83 2.709(3) 176 y
O8A H8A O61 2_665 0.84 2.00 2.767(3) 152 y
O8B H8B O61 2_665 0.84 2.35 3.036(4) 139 y
C62 H62B O8A 2_565 0.99 2.33 3.314(4) 173 y

loop_
_geom_torsion_atom_site_label_1
_geom_torsion_atom_site_label_2
_geom_torsion_atom_site_label_3
_geom_torsion_atom_site_label_4
_geom_torsion
_geom_torsion_publ_flag
C8A N1 C2 N3 1.0(3) no
C8A N1 C2 S2 -179.61(15) no
N1 C2 S2 C21 3.4(2) no
N3 C2 S2 C21 -177.13(17) no
N1 C2 N3 C4 0.2(3) no
S2 C2 N3 C4 -179.20(17) no
C2 N3 C4 O4 179.0(2) no
C2 N3 C4 C4A -1.4(3) no
C5 C6 C61 O61 -4.5(3) no
C65 C6 C61 O61 -128.0(2) no
C7 C6 C61 O61 115.8(2) no
C5 C6 C61 C62 171.59(17) no
C7 C6 C61 C62 -68.1(2) no
O61 C61 C62 C63 120.1(2) no
C61 C62 C63 C631 -62.7(2) no
C61 C62 C63 C632 175.42(18) no
C631 C63 C64 C65 64.0(2) no
C632 C63 C64 C65 -173.88(19) no
C63 C64 C65 O65 -127.7(2) no
C5 C6 C65 O65 11.1(3) no
C61 C6 C65 O65 134.5(2) no
C7 C6 C65 O65 -107.9(2) no
C5 C6 C65 C64 -169.11(17) no
C7 C6 C65 C64 71.9(2) no
C4A C5 C6 C7 -46.1(2) y
C5 C6 C7 N8 59.0(2) y
C6 C7 N8 C8A -42.4(3) y
C7 N8 C8A C4A 12.1(3) y
N8 C8A C4A C5 1.0(3) y
C8A C4A C5 C6 18.1(3) y
C6 C7 N8 C81A 139.6(4) y
C7 N8 C81A O8A -61.9(14) y
C6 C61 C62 C63 -55.9(2) y
C61 C62 C63 C64 56.3(2) y
C62 C63 C64 C65 -55.6(3) y
C63 C64 C65 C6 52.5(2) y
C64 C65 C6 C61 -45.7(2) y
C65 C6 C61 C62 48.1(2) y
C6 C7 N8 C81B 158.5(4) y
C7 N8 C81B O8B -113.3(9) y
C61 C6 C7 N8 -63.2(2) no
C65 C6 C7 N8 -179.91(17) no
C8A N8 C81A O8A 120.2(11) no
C81B N8 C81A O8A -168(6) no
C8A N8 C81B O8B 87.5(8) no
C81A N8 C81B O8B -31(4) no
O4 C4 C4A C8A -179.1(2) no
N3 C4 C4A C8A 1.4(3) no
O4 C4 C4A C5 -0.9(4) no
N3 C4 C4A C5 179.61(18) no
C4 C4A C5 C6 -159.99(19) no
C61 C6 C5 C4A 74.5(2) no
C65 C6 C5 C4A -164.23(16) no
C81B N8 C8A C4A 171.3(5) no
C81A N8 C8A C4A -170.2(4) no
C81B N8 C8A N1 -9.2(5) no
C7 N8 C8A N1 -168.49(18) no
C81A N8 C8A N1 9.3(5) no
C4 C4A C8A N8 179.14(19) no
C4 C4A C8A N1 -0.3(3) no
C5 C4A C8A N1 -178.39(18) no
C2 N1 C8A N8 179.60(18) no
C2 N1 C8A C4A -1.0(3) no
